data_2241449
loop_
_publ_author_name
'Feng, Ge'
'Filatov, Alexander S.'
'Jordan, Richard F.'

_publ_section_title
;
 Crystal structure of
 (<i>n</i>-butyl)[2-(2,6-dimethoxyphenyl)-6-methylphenyl](2-methoxyphenyl)phosphonium
 chloride monohydrate
;
_journal_coeditor_code HG5467
_journal_issue 2
_journal_name_full 'Acta Crystallographica Section E'
_journal_page_first 174
_journal_page_last 177
_journal_paper_doi 10.1107/S2056989015024780
_journal_volume 72
_journal_year 2016
_chemical_formula_iupac 'C26 H32 O3 P +, Cl -, H2 O'
_chemical_formula_moiety 'C26 H32 O3 P +, Cl -, H2 O'
_chemical_formula_sum 'C26 H34 Cl O4 P'
_chemical_formula_weight 476.95
_chemical_name_systematic
'(<i>n</i>-Butyl)[2-(2,6-dimethoxyphenyl)-6-methylphenyl](2-methoxyphenyl)phosphonium chloride monohydrate'
_space_group_crystal_system triclinic
_space_group_IT_number 2
_space_group_name_Hall '-P 1'
_space_group_name_H-M_alt 'P -1'
_symmetry_space_group_name_Hall '-P 1'
_symmetry_space_group_name_H-M 'P -1'
_atom_sites_solution_hydrogens mixed
_atom_sites_solution_primary dual
_atom_sites_solution_secondary difmap
_audit_creation_method SHELXL-2014/7
_cell_angle_alpha 96.836(2)
_cell_angle_beta 98.481(2)
_cell_angle_gamma 94.188(2)
_cell_formula_units_Z 2
_cell_length_a 9.6920(6)
_cell_length_b 10.2790(6)
_cell_length_c 12.4154(8)
_cell_measurement_reflns_used 9958
_cell_measurement_temperature 100(2)
_cell_measurement_theta_max 28.72
_cell_measurement_theta_min 2.44
_cell_volume 1209.47(13)
_computing_cell_refinement
;
SAINT (Bruker, 2012)
;
_computing_data_collection
;
APEX2 (Bruker, 2014)
;
_computing_data_reduction
;
SAINT (Bruker, 2012)
;
_computing_molecular_graphics
;
<i>OLEX2</i> (Dolomanov <i>et al.</i>,  2009) and Mercury (Macrae <i>et
al.</i>,  2008)
;
_computing_publication_material
;
publCIF (Westrip, 2010)
;
_computing_structure_refinement
;
SHELXL2014 (Sheldrick, 2015b)
;
_computing_structure_solution
;
SHELXT2014 (Sheldrick, 2015a)
;
_diffrn_ambient_temperature 100(2)
_diffrn_detector_area_resol_mean 10.4167
_diffrn_measured_fraction_theta_full 1.000
_diffrn_measured_fraction_theta_max 0.992
_diffrn_measurement_device_type 'Bruker D8 Venture PHOTON 100 CMOS'
_diffrn_measurement_method 'omega and phi scans'
_diffrn_radiation_monochromator mirrors
_diffrn_radiation_source 'INCOATEC I\mS micro-focus source'
_diffrn_radiation_type MoK\a
_diffrn_radiation_wavelength 0.71073
_diffrn_reflns_av_R_equivalents 0.0277
_diffrn_reflns_limit_h_max 13
_diffrn_reflns_limit_h_min -13
_diffrn_reflns_limit_k_max 13
_diffrn_reflns_limit_k_min -13
_diffrn_reflns_limit_l_max 16
_diffrn_reflns_limit_l_min -16
_diffrn_reflns_number 33225
_diffrn_reflns_theta_full 25.242
_diffrn_reflns_theta_max 28.760
_diffrn_reflns_theta_min 2.134
_exptl_absorpt_coefficient_mu 0.254
_exptl_absorpt_correction_T_max 0.987
_exptl_absorpt_correction_T_min 0.959
_exptl_absorpt_correction_type numerical
_exptl_absorpt_process_details
;
(SADABS; Bruker, 2014)
;
_exptl_crystal_colour colorless
_exptl_crystal_density_diffrn 1.310
_exptl_crystal_description block
_exptl_crystal_F_000 508
_exptl_crystal_size_max 0.220
_exptl_crystal_size_mid 0.150
_exptl_crystal_size_min 0.140
_refine_diff_density_max 0.510
_refine_diff_density_min -0.181
_refine_ls_extinction_method none
_refine_ls_goodness_of_fit_ref 1.043
_refine_ls_hydrogen_treatment mixed
_refine_ls_matrix_type full
_refine_ls_number_parameters 339
_refine_ls_number_reflns 6228
_refine_ls_number_restraints 2
_refine_ls_restrained_S_all 1.043
_refine_ls_R_factor_all 0.0510
_refine_ls_R_factor_gt 0.0379
_refine_ls_shift/su_max 0.000
_refine_ls_shift/su_mean 0.000
_refine_ls_structure_factor_coef Fsqd
_refine_ls_weighting_details 'w=1/[\s^2^(Fo^2^)+(0.0446P)^2^+0.6272P] where P=(Fo^2^+2Fc^2^)/3'
_refine_ls_weighting_scheme calc
_refine_ls_wR_factor_gt 0.0892
_refine_ls_wR_factor_ref 0.0963
_reflns_number_gt 5241
_reflns_number_total 6228
_reflns_threshold_expression 'I > 2\s(I)'
_cod_data_source_file hg5467sup1.cif
_cod_data_source_block I
_cod_database_code 2241449
_shelx_space_group_comment
;
The symmetry employed for this shelxl refinement is uniquely defined
by the following loop, which should always be used as a source of
symmetry information in preference to the above space-group names.
They are only intended as comments.
;
_shelx_estimated_absorpt_t_min 0.946
_shelx_estimated_absorpt_t_max 0.965

loop_
_space_group_symop_operation_xyz
'x, y, z'
'-x, -y, -z'

loop_
_atom_site_type_symbol
_atom_site_label
_atom_site_fract_x
_atom_site_fract_y
_atom_site_fract_z
_atom_site_U_iso_or_equiv
_atom_site_adp_type
_atom_site_calc_flag
_atom_site_occupancy
Cl Cl1 0.99543(4) 0.06475(3) 0.71011(3) 0.02320(9) Uani d 1
P P1 0.22865(3) 0.81030(3) 0.70834(3) 0.01537(9) Uani d 1
H H1P 0.1976(17) 0.9280(16) 0.6876(14) 0.021(4) Uiso d 1
O O1 0.28474(11) 0.98104(10) 0.90415(8) 0.0218(2) Uani d 1
O O2 0.41677(10) 0.67819(10) 0.96813(8) 0.0191(2) Uani d 1
O O3 0.39185(11) 0.49203(9) 0.60356(8) 0.0202(2) Uani d 1
C C1 0.14332(15) 0.69712(15) 0.59177(11) 0.0191(3) Uani d 1
H H1A 0.1528(17) 0.6081(17) 0.6062(14) 0.021(4) Uiso d 1
H H1B 0.0437(19) 0.7148(17) 0.5838(14) 0.025(4) Uiso d 1
C C2 0.20590(15) 0.71909(15) 0.48809(11) 0.0200(3) Uani d 1
H H2A 0.3053(18) 0.7053(16) 0.4998(14) 0.020(4) Uiso d 1
H H2B 0.1977(17) 0.8097(17) 0.4745(14) 0.021(4) Uiso d 1
C C3 0.13321(16) 0.62469(15) 0.38878(12) 0.0228(3) Uani d 1
H H3A 0.035(2) 0.6419(17) 0.3743(15) 0.028(5) Uiso d 1
H H3B 0.1359(19) 0.5340(19) 0.4054(15) 0.029(5) Uiso d 1
C C4 0.20372(19) 0.63906(17) 0.28846(13) 0.0266(3) Uani d 1
H H4A 0.300(2) 0.6220(18) 0.3021(15) 0.027(5) Uiso d 1
H H4B 0.157(2) 0.581(2) 0.2247(17) 0.038(5) Uiso d 1
H H4C 0.201(2) 0.725(2) 0.2709(16) 0.034(5) Uiso d 1
C C5 0.15371(14) 0.78501(14) 0.82781(11) 0.0165(3) Uani d 1
C C6 0.05961(14) 0.67784(15) 0.83277(12) 0.0201(3) Uani d 1
H H6 0.0367 0.6102 0.7721 0.024 Uiso calc 1
C C7 -0.00070(15) 0.67025(16) 0.92696(13) 0.0239(3) Uani d 1
H H7 -0.0642 0.5969 0.9314 0.029 Uiso calc 1
C C8 0.03227(15) 0.77041(16) 1.01452(12) 0.0245(3) Uani d 1
H H8 -0.0104 0.7652 1.0782 0.029 Uiso calc 1
C C9 0.12588(15) 0.87774(15) 1.01127(12) 0.0225(3) Uani d 1
H H9 0.1471 0.9456 1.0718 0.027 Uiso calc 1
C C10 0.18838(14) 0.88450(14) 0.91790(11) 0.0186(3) Uani d 1
C C11 0.32790(17) 1.08374(15) 0.99388(13) 0.0269(3) Uani d 1
H H11A 0.2459 1.1266 1.0125 0.040 Uiso calc 1
H H11B 0.3947 1.1486 0.9728 0.040 Uiso calc 1
H H11C 0.3727 1.0463 1.0577 0.040 Uiso calc 1
C C12 0.43520(17) 1.03920(15) 0.66031(14) 0.0288(3) Uani d 1
H H12A 0.5106 1.1035 0.6504 0.043 Uiso calc 1
H H12B 0.3830 1.0780 0.7160 0.043 Uiso calc 1
H H12C 0.3718 1.0145 0.5905 0.043 Uiso calc 1
C C13 0.49738(14) 0.91817(13) 0.69739(11) 0.0173(3) Uani d 1
C C14 0.41672(13) 0.81018(13) 0.72460(10) 0.0141(2) Uani d 1
C C15 0.48062(13) 0.70142(12) 0.76063(10) 0.0138(2) Uani d 1
C C16 0.62572(14) 0.70164(13) 0.76972(11) 0.0165(3) Uani d 1
H H16 0.6703 0.6293 0.7952 0.020 Uiso calc 1
C C17 0.70582(14) 0.80644(14) 0.74193(11) 0.0185(3) Uani d 1
H H17 0.8045 0.8052 0.7476 0.022 Uiso calc 1
C C18 0.64171(15) 0.91265(14) 0.70595(11) 0.0192(3) Uani d 1
H H18 0.6974 0.9836 0.6866 0.023 Uiso calc 1
C C19 0.39855(13) 0.58266(13) 0.78584(11) 0.0145(3) Uani d 1
C C20 0.35655(14) 0.47546(13) 0.70350(11) 0.0166(3) Uani d 1
C C21 0.28231(14) 0.36210(13) 0.72404(12) 0.0197(3) Uani d 1
H H21 0.2515 0.2913 0.6671 0.024 Uiso calc 1
C C22 0.25470(14) 0.35547(14) 0.82964(13) 0.0212(3) Uani d 1
H H22 0.2044 0.2786 0.8446 0.025 Uiso calc 1
C C23 0.29803(14) 0.45739(14) 0.91409(12) 0.0202(3) Uani d 1
H H23 0.2791 0.4499 0.9861 0.024 Uiso calc 1
C C24 0.36994(14) 0.57144(13) 0.89184(11) 0.0164(3) Uani d 1
C C25 0.38278(16) 0.67481(16) 1.07612(12) 0.0233(3) Uani d 1
H H25A 0.2811 0.6580 1.0716 0.035 Uiso calc 1
H H25B 0.4148 0.7595 1.1211 0.035 Uiso calc 1
H H25C 0.4291 0.6046 1.1097 0.035 Uiso calc 1
C C26 0.36073(17) 0.38149(15) 0.51867(12) 0.0267(3) Uani d 1
H H26A 0.4082 0.3066 0.5429 0.040 Uiso calc 1
H H26B 0.3934 0.4048 0.4518 0.040 Uiso calc 1
H H26C 0.2593 0.3577 0.5034 0.040 Uiso calc 1
O O4 0.12871(13) 0.13559(12) 0.50244(11) 0.0373(3) Uani d 1
H H4X 0.097(2) 0.072(2) 0.4420(16) 0.056 Uiso d 1
H H4Y 0.085(2) 0.108(2) 0.5594(16) 0.056 Uiso d 1

loop_
_atom_site_aniso_label
_atom_site_aniso_U_11
_atom_site_aniso_U_22
_atom_site_aniso_U_33
_atom_site_aniso_U_12
_atom_site_aniso_U_13
_atom_site_aniso_U_23
Cl1 0.02306(18) 0.02389(18) 0.02263(18) 0.00422(13) 0.00472(13) 0.00038(13)
P1 0.01430(16) 0.01926(17) 0.01294(17) 0.00220(13) 0.00277(12) 0.00249(13)
O1 0.0250(5) 0.0225(5) 0.0166(5) -0.0003(4) 0.0035(4) -0.0008(4)
O2 0.0213(5) 0.0242(5) 0.0124(5) 0.0012(4) 0.0050(4) 0.0025(4)
O3 0.0268(5) 0.0180(5) 0.0148(5) -0.0052(4) 0.0061(4) -0.0008(4)
C1 0.0161(6) 0.0259(7) 0.0145(6) 0.0002(5) 0.0012(5) 0.0024(5)
C2 0.0201(7) 0.0246(7) 0.0150(7) 0.0006(6) 0.0029(5) 0.0020(5)
C3 0.0250(8) 0.0263(8) 0.0167(7) 0.0005(6) 0.0029(6) 0.0021(6)
C4 0.0359(9) 0.0280(8) 0.0164(7) 0.0028(7) 0.0079(6) 0.0002(6)
C5 0.0138(6) 0.0232(7) 0.0138(6) 0.0049(5) 0.0038(5) 0.0038(5)
C6 0.0148(6) 0.0265(7) 0.0192(7) 0.0026(5) 0.0027(5) 0.0034(6)
C7 0.0148(6) 0.0341(8) 0.0250(8) 0.0013(6) 0.0059(5) 0.0094(6)
C8 0.0177(7) 0.0401(9) 0.0192(7) 0.0092(6) 0.0076(5) 0.0086(6)
C9 0.0211(7) 0.0301(8) 0.0172(7) 0.0100(6) 0.0041(5) 0.0013(6)
C10 0.0169(6) 0.0223(7) 0.0172(7) 0.0058(5) 0.0015(5) 0.0042(5)
C11 0.0322(8) 0.0238(7) 0.0219(7) 0.0016(6) 0.0004(6) -0.0036(6)
C12 0.0285(8) 0.0207(7) 0.0391(9) 0.0007(6) 0.0052(7) 0.0133(7)
C13 0.0210(7) 0.0156(6) 0.0151(6) -0.0004(5) 0.0032(5) 0.0018(5)
C14 0.0137(6) 0.0167(6) 0.0118(6) -0.0001(5) 0.0030(5) 0.0006(5)
C15 0.0155(6) 0.0155(6) 0.0098(6) -0.0016(5) 0.0031(5) 0.0001(5)
C16 0.0161(6) 0.0180(6) 0.0155(6) 0.0026(5) 0.0032(5) 0.0013(5)
C17 0.0151(6) 0.0222(7) 0.0176(7) -0.0010(5) 0.0048(5) -0.0009(5)
C18 0.0204(7) 0.0184(6) 0.0182(7) -0.0058(5) 0.0058(5) 0.0012(5)
C19 0.0123(6) 0.0161(6) 0.0159(6) 0.0013(5) 0.0024(5) 0.0047(5)
C20 0.0146(6) 0.0181(6) 0.0173(6) 0.0011(5) 0.0026(5) 0.0041(5)
C21 0.0168(6) 0.0163(6) 0.0257(7) -0.0007(5) 0.0021(5) 0.0045(5)
C22 0.0154(6) 0.0210(7) 0.0296(8) -0.0004(5) 0.0056(5) 0.0113(6)
C23 0.0166(6) 0.0268(7) 0.0208(7) 0.0035(5) 0.0071(5) 0.0114(6)
C24 0.0134(6) 0.0200(6) 0.0171(6) 0.0041(5) 0.0035(5) 0.0050(5)
C25 0.0236(7) 0.0348(8) 0.0147(7) 0.0091(6) 0.0079(5) 0.0059(6)
C26 0.0329(8) 0.0233(7) 0.0209(7) -0.0081(6) 0.0074(6) -0.0062(6)
O4 0.0384(7) 0.0375(7) 0.0322(7) -0.0162(5) 0.0104(5) -0.0042(5)

loop_
_atom_type_symbol
_atom_type_description
_atom_type_scat_dispersion_real
_atom_type_scat_dispersion_imag
_atom_type_scat_source
C C 0.0033 0.0016 'International Tables Vol C Tables 4.2.6.8 and 6.1.1.4'
H H 0.0000 0.0000 'International Tables Vol C Tables 4.2.6.8 and 6.1.1.4'
O O 0.0106 0.0060 'International Tables Vol C Tables 4.2.6.8 and 6.1.1.4'
P P 0.1023 0.0942 'International Tables Vol C Tables 4.2.6.8 and 6.1.1.4'
Cl Cl 0.1484 0.1585 'International Tables Vol C Tables 4.2.6.8 and 6.1.1.4'

loop_
_geom_angle_atom_site_label_1
_geom_angle_atom_site_label_2
_geom_angle_atom_site_label_3
_geom_angle
C5 P1 C1 110.72(7)
C5 P1 C14 115.02(6)
C1 P1 C14 111.73(6)
C5 P1 H1P 104.9(7)
C1 P1 H1P 106.2(7)
C14 P1 H1P 107.5(7)
C10 O1 C11 117.40(11)
C24 O2 C25 117.30(11)
C20 O3 C26 117.23(11)
C2 C1 P1 111.17(10)
C2 C1 H1A 109.2(10)
P1 C1 H1A 110.0(10)
C2 C1 H1B 111.4(10)
P1 C1 H1B 105.0(10)
H1A C1 H1B 110.1(14)
C3 C2 C1 111.50(12)
C3 C2 H2A 108.6(10)
C1 C2 H2A 109.4(10)
C3 C2 H2B 110.2(10)
C1 C2 H2B 109.0(10)
H2A C2 H2B 108.0(14)
C2 C3 C4 111.23(12)
C2 C3 H3A 108.7(11)
C4 C3 H3A 110.7(11)
C2 C3 H3B 109.5(11)
C4 C3 H3B 109.1(11)
H3A C3 H3B 107.5(15)
C3 C4 H4A 111.1(11)
C3 C4 H4B 111.9(12)
H4A C4 H4B 108.7(16)
C3 C4 H4C 110.1(12)
H4A C4 H4C 107.5(16)
H4B C4 H4C 107.3(16)
C6 C5 C10 120.16(12)
C6 C5 P1 123.45(11)
C10 C5 P1 116.29(10)
C7 C6 C5 119.61(13)
C7 C6 H6 120.2
C5 C6 H6 120.2
C8 C7 C6 119.68(14)
C8 C7 H7 120.2
C6 C7 H7 120.2
C9 C8 C7 121.58(13)
C9 C8 H8 119.2
C7 C8 H8 119.2
C8 C9 C10 118.89(14)
C8 C9 H9 120.6
C10 C9 H9 120.6
O1 C10 C9 125.57(13)
O1 C10 C5 114.38(12)
C9 C10 C5 120.05(13)
O1 C11 H11A 109.5
O1 C11 H11B 109.5
H11A C11 H11B 109.5
O1 C11 H11C 109.5
H11A C11 H11C 109.5
H11B C11 H11C 109.5
C13 C12 H12A 109.5
C13 C12 H12B 109.5
H12A C12 H12B 109.5
C13 C12 H12C 109.5
H12A C12 H12C 109.5
H12B C12 H12C 109.5
C18 C13 C14 118.04(12)
C18 C13 C12 118.55(12)
C14 C13 C12 123.41(12)
C15 C14 C13 120.89(12)
C15 C14 P1 119.76(10)
C13 C14 P1 119.31(10)
C16 C15 C14 118.88(12)
C16 C15 C19 118.49(12)
C14 C15 C19 122.59(11)
C17 C16 C15 120.72(13)
C17 C16 H16 119.6
C15 C16 H16 119.6
C18 C17 C16 119.89(13)
C18 C17 H17 120.1
C16 C17 H17 120.1
C17 C18 C13 121.55(12)
C17 C18 H18 119.2
C13 C18 H18 119.2
C24 C19 C20 118.43(12)
C24 C19 C15 121.77(12)
C20 C19 C15 119.66(11)
O3 C20 C21 123.42(12)
O3 C20 C19 115.07(11)
C21 C20 C19 121.51(13)
C22 C21 C20 118.23(13)
C22 C21 H21 120.9
C20 C21 H21 120.9
C21 C22 C23 122.09(13)
C21 C22 H22 119.0
C23 C22 H22 119.0
C22 C23 C24 119.05(13)
C22 C23 H23 120.5
C24 C23 H23 120.5
O2 C24 C23 124.22(12)
O2 C24 C19 115.16(12)
C23 C24 C19 120.62(13)
O2 C25 H25A 109.5
O2 C25 H25B 109.5
H25A C25 H25B 109.5
O2 C25 H25C 109.5
H25A C25 H25C 109.5
H25B C25 H25C 109.5
O3 C26 H26A 109.5
O3 C26 H26B 109.5
H26A C26 H26B 109.5
O3 C26 H26C 109.5
H26A C26 H26C 109.5
H26B C26 H26C 109.5
H4X O4 H4Y 105(2)

loop_
_geom_bond_atom_site_label_1
_geom_bond_atom_site_label_2
_geom_bond_distance
P1 C5 1.7824(14)
P1 C1 1.7994(14)
P1 C14 1.8043(13)
P1 H1P 1.313(16)
O1 C10 1.3557(17)
O1 C11 1.4313(17)
O2 C24 1.3639(17)
O2 C25 1.4307(16)
O3 C20 1.3611(16)
O3 C26 1.4367(17)
C1 C2 1.5347(19)
C1 H1A 0.962(17)
C1 H1B 0.988(18)
C2 C3 1.522(2)
C2 H2A 0.976(17)
C2 H2B 0.973(17)
C3 C4 1.523(2)
C3 H3A 0.975(19)
C3 H3B 0.980(19)
C4 H4A 0.952(19)
C4 H4B 0.96(2)
C4 H4C 0.94(2)
C5 C6 1.391(2)
C5 C10 1.4058(19)
C6 C7 1.390(2)
C6 H6 0.9500
C7 C8 1.388(2)
C7 H7 0.9500
C8 C9 1.385(2)
C8 H8 0.9500
C9 C10 1.3913(19)
C9 H9 0.9500
C11 H11A 0.9800
C11 H11B 0.9800
C11 H11C 0.9800
C12 C13 1.512(2)
C12 H12A 0.9800
C12 H12B 0.9800
C12 H12C 0.9800
C13 C18 1.3930(19)
C13 C14 1.4135(18)
C14 C15 1.4042(18)
C15 C16 1.3940(18)
C15 C19 1.4979(17)
C16 C17 1.3884(19)
C16 H16 0.9500
C17 C18 1.382(2)
C17 H17 0.9500
C18 H18 0.9500
C19 C24 1.4005(18)
C19 C20 1.4030(18)
C20 C21 1.3939(19)
C21 C22 1.385(2)
C21 H21 0.9500
C22 C23 1.385(2)
C22 H22 0.9500
C23 C24 1.3967(19)
C23 H23 0.9500
C25 H25A 0.9800
C25 H25B 0.9800
C25 H25C 0.9800
C26 H26A 0.9800
C26 H26B 0.9800
C26 H26C 0.9800
O4 H4X 0.933(16)
O4 H4Y 0.935(16)

loop_
_geom_hbond_atom_site_label_D
_geom_hbond_atom_site_label_H
_geom_hbond_atom_site_label_A
_geom_hbond_site_symmetry_A
_geom_hbond_distance_DH
_geom_hbond_distance_HA
_geom_hbond_distance_DA
_geom_hbond_angle_DHA
P1 H1P Cl1 1_465 1.313(16) 2.523(16) 3.5798(5) 135.5(10)
C21 H21 O4 . 0.95 2.53 3.4594(19) 167.4
C26 H26C O4 . 0.98 2.53 3.2250(19) 128.2
O4 H4X Cl1 2_656 0.933(16) 2.243(16) 3.1717(13) 173(2)
O4 H4Y Cl1 1_455 0.935(16) 2.254(16) 3.1841(13) 173(2)

loop_
_geom_torsion_atom_site_label_1
_geom_torsion_atom_site_label_2
_geom_torsion_atom_site_label_3
_geom_torsion_atom_site_label_4
_geom_torsion
C5 P1 C1 C2 179.34(10)
C14 P1 C1 C2 -51.05(12)
P1 C1 C2 C3 -179.38(10)
C1 C2 C3 C4 -175.19(13)
C1 P1 C5 C6 10.21(14)
C14 P1 C5 C6 -117.62(12)
C1 P1 C5 C10 -166.26(10)
C14 P1 C5 C10 65.91(12)
C10 C5 C6 C7 0.5(2)
P1 C5 C6 C7 -175.84(11)
C5 C6 C7 C8 0.8(2)
C6 C7 C8 C9 -0.9(2)
C7 C8 C9 C10 -0.2(2)
C11 O1 C10 C9 1.2(2)
C11 O1 C10 C5 -178.31(12)
C8 C9 C10 O1 -177.92(13)
C8 C9 C10 C5 1.5(2)
C6 C5 C10 O1 177.84(12)
P1 C5 C10 O1 -5.57(16)
C6 C5 C10 C9 -1.7(2)
P1 C5 C10 C9 174.93(10)
C18 C13 C14 C15 0.86(19)
C12 C13 C14 C15 -178.75(13)
C18 C13 C14 P1 -177.10(10)
C12 C13 C14 P1 3.30(18)
C5 P1 C14 C15 55.82(12)
C1 P1 C14 C15 -71.50(12)
C5 P1 C14 C13 -126.20(11)
C1 P1 C14 C13 106.48(11)
C13 C14 C15 C16 0.27(19)
P1 C14 C15 C16 178.22(10)
C13 C14 C15 C19 -177.42(12)
P1 C14 C15 C19 0.53(17)
C14 C15 C16 C17 -1.07(19)
C19 C15 C16 C17 176.72(12)
C15 C16 C17 C18 0.7(2)
C16 C17 C18 C13 0.5(2)
C14 C13 C18 C17 -1.2(2)
C12 C13 C18 C17 178.38(13)
C16 C15 C19 C24 90.26(16)
C14 C15 C19 C24 -92.04(16)
C16 C15 C19 C20 -85.45(16)
C14 C15 C19 C20 92.25(16)
C26 O3 C20 C21 -5.6(2)
C26 O3 C20 C19 175.38(12)
C24 C19 C20 O3 -178.00(11)
C15 C19 C20 O3 -2.15(18)
C24 C19 C20 C21 2.9(2)
C15 C19 C20 C21 178.79(12)
O3 C20 C21 C22 178.79(12)
C19 C20 C21 C22 -2.2(2)
C20 C21 C22 C23 0.2(2)
C21 C22 C23 C24 1.0(2)
C25 O2 C24 C23 -3.54(19)
C25 O2 C24 C19 176.32(11)
C22 C23 C24 O2 179.57(12)
C22 C23 C24 C19 -0.3(2)
C20 C19 C24 O2 178.49(11)
C15 C19 C24 O2 2.72(18)
C20 C19 C24 C23 -1.65(19)
C15 C19 C24 C23 -177.41(12)

_cod_database_fobs_code 2241449
